data_7121358
loop_
_publ_author_name
'Jim\'enez, Vicente G'
'Tapia, Rub\'en'
'Medel, Miguel A.'
'Mariz, In\^es F A'
'Ribeiro, T\^ania'
'Blanco, Victor'
'Cuerva, Juan M.'
'Ma\,c\^oas, Ermelinda'
'Campa\~na, Araceli G'

_publ_section_title
;
 Aggregation-induced emission of [3]cumulenes functionalized with
 heptagon-containing polyphenylenes.
;
_journal_issue 27
_journal_name_full 'Chemical communications (Cambridge, England)'
_journal_page_first 3359
_journal_page_last 3362
_journal_paper_doi 10.1039/c8cc00386f
_journal_volume 54
_journal_year 2018
_chemical_formula_sum 'C30 H20'
_chemical_formula_weight 380.46
_space_group_crystal_system monoclinic
_space_group_IT_number 14
_space_group_name_Hall '-P 2yn'
_space_group_name_H-M_alt 'P 1 21/n 1'
_symmetry_space_group_name_Hall '-P 2yn'
_symmetry_space_group_name_H-M 'P 1 21/n 1'
_atom_sites_solution_hydrogens geom
_audit_creation_method SHELXL-2016/4
_audit_update_record
;
2018-01-16 deposited with the CCDC.
2018-03-06 downloaded from the CCDC.
;
_cell_angle_alpha 90
_cell_angle_beta 101.638(2)
_cell_angle_gamma 90
_cell_formula_units_Z 4
_cell_length_a 14.7030(17)
_cell_length_b 8.1421(10)
_cell_length_c 17.264(2)
_cell_measurement_reflns_used 3306
_cell_measurement_temperature 100(2)
_cell_measurement_theta_max 26.881
_cell_measurement_theta_min 2.7765
_cell_volume 2024.2(4)
_computing_cell_refinement 'Bruker APEX3'
_computing_data_collection 'Bruker APEX3'
_computing_data_reduction 'Bruker SAINT V8.30C'
_computing_molecular_graphics 'USCF Chimera 1.10.1 and Ortep3'
_computing_publication_material 'WINGX CIF routines'
_computing_structure_refinement 'SHELXL-2016/4 (Sheldrick, 2016)'
_computing_structure_solution 'SHELXT-2014/5 (Sheldrick, 2014)'
_diffrn_ambient_temperature 100(2)
_diffrn_measured_fraction_theta_full 0.994
_diffrn_measured_fraction_theta_max 0.898
_diffrn_measurement_device_type 'Bruker D8 Venture'
_diffrn_radiation_type MoK\a
_diffrn_radiation_wavelength 0.71073
_diffrn_reflns_av_R_equivalents 0.0364
_diffrn_reflns_av_unetI/netI 0.0478
_diffrn_reflns_Laue_measured_fraction_full 0.994
_diffrn_reflns_Laue_measured_fraction_max 0.898
_diffrn_reflns_limit_h_max 19
_diffrn_reflns_limit_h_min -19
_diffrn_reflns_limit_k_max 9
_diffrn_reflns_limit_k_min -10
_diffrn_reflns_limit_l_max 22
_diffrn_reflns_limit_l_min -15
_diffrn_reflns_number 12686
_diffrn_reflns_point_group_measured_fraction_full 0.994
_diffrn_reflns_point_group_measured_fraction_max 0.898
_diffrn_reflns_theta_full 25.242
_diffrn_reflns_theta_max 28.343
_diffrn_reflns_theta_min 1.662
_exptl_absorpt_coefficient_mu 0.071
_exptl_absorpt_correction_T_max 0.9010
_exptl_absorpt_correction_T_min 0.8341
_exptl_absorpt_correction_type multi-scan
_exptl_absorpt_process_details
;
SADABS-2012/1 (Bruker,2012/1) was used for absorption correction.
wR2(int) was 0.0355 after correction.
The Ratio of minimum to maximum transmission is 0.9257.
;
_exptl_crystal_colour yellow
_exptl_crystal_density_diffrn 1.248
_exptl_crystal_description 'irregular block'
_exptl_crystal_F_000 800
_exptl_crystal_size_max 0.400
_exptl_crystal_size_mid 0.200
_exptl_crystal_size_min 0.150
_refine_diff_density_max 0.209
_refine_diff_density_min -0.187
_refine_diff_density_rms 0.046
_refine_ls_extinction_method none
_refine_ls_goodness_of_fit_ref 0.961
_refine_ls_hydrogen_treatment constr
_refine_ls_matrix_type full
_refine_ls_number_parameters 271
_refine_ls_number_reflns 4543
_refine_ls_number_restraints 0
_refine_ls_restrained_S_all 0.961
_refine_ls_R_factor_all 0.0615
_refine_ls_R_factor_gt 0.0457
_refine_ls_shift/su_max 0.000
_refine_ls_shift/su_mean 0.000
_refine_ls_structure_factor_coef Fsqd
_refine_ls_weighting_details 'w=1/[\s^2^(Fo^2^)+(0.0716P)^2^] where P=(Fo^2^+2Fc^2^)/3'
_refine_ls_weighting_scheme calc
_refine_ls_wR_factor_gt 0.1126
_refine_ls_wR_factor_ref 0.1270
_reflns_Friedel_coverage 0.000
_reflns_number_gt 3435
_reflns_number_total 4543
_reflns_threshold_expression 'I > 2\s(I)'
_cod_data_source_file c8cc00386f2.cif
_cod_data_source_block shelx_CCDC1
_cod_depositor_comments 'Adding full bibliography for 7121357--7121360.cif.'
_cod_original_cell_volume 2024.3(4)
_cod_database_code 7121358
_shelx_shelxl_version_number 2016/4
_shelx_space_group_comment
;
The symmetry employed for this shelxl refinement is uniquely defined
by the following loop, which should always be used as a source of
symmetry information in preference to the above space-group names.
They are only intended as comments.
;
_shelx_estimated_absorpt_t_min 0.972
_shelx_estimated_absorpt_t_max 0.989

loop_
_space_group_symop_operation_xyz
'x, y, z'
'-x+1/2, y+1/2, -z+1/2'
'-x, -y, -z'
'x-1/2, -y-1/2, z-1/2'

loop_
_atom_site_label
_atom_site_type_symbol
_atom_site_fract_x
_atom_site_fract_y
_atom_site_fract_z
_atom_site_U_iso_or_equiv
_atom_site_adp_type
_atom_site_occupancy
_atom_site_site_symmetry_order
_atom_site_calc_flag
_atom_site_refinement_flags_posn
_atom_site_refinement_flags_adp
C1 C 0.63482(9) 0.71854(16) 0.37897(8) 0.0199(3) Uani 1 1 d . .
C2 C 0.57678(9) 0.69587(16) 0.29900(8) 0.0193(3) Uani 1 1 d . .
C3 C 0.59377(9) 0.77710(16) 0.23131(8) 0.0192(3) Uani 1 1 d . .
C4 C 0.66872(9) 0.89497(16) 0.23157(8) 0.0221(3) Uani 1 1 d . .
H4 H 0.657207 0.975229 0.190827 0.026 Uiso 1 1 calc R U
C5 C 0.75134(9) 0.90619(17) 0.28099(8) 0.0235(3) Uani 1 1 d . .
H5 H 0.789869 0.993619 0.270428 0.028 Uiso 1 1 calc R U
C6 C 0.79069(9) 0.80336(16) 0.34875(8) 0.0217(3) Uani 1 1 d . .
C7 C 0.73775(9) 0.71392(16) 0.39382(8) 0.0197(3) Uani 1 1 d . .
C8 C 0.49950(9) 0.59214(16) 0.29139(8) 0.0221(3) Uani 1 1 d . .
H8 H 0.487418 0.537933 0.336991 0.027 Uiso 1 1 calc R U
C9 C 0.44032(9) 0.56646(17) 0.21938(8) 0.0254(3) Uani 1 1 d . .
H9 H 0.388573 0.494951 0.215758 0.030 Uiso 1 1 calc R U
C10 C 0.45685(9) 0.64569(17) 0.15233(8) 0.0246(3) Uani 1 1 d . .
H10 H 0.416754 0.628611 0.102494 0.030 Uiso 1 1 calc R U
C11 C 0.53248(9) 0.74987(17) 0.15897(8) 0.0226(3) Uani 1 1 d . .
H11 H 0.543189 0.804650 0.113050 0.027 Uiso 1 1 calc R U
C12 C 0.88788(9) 0.79956(18) 0.37148(8) 0.0274(3) Uani 1 1 d . .
H12 H 0.924086 0.861993 0.342366 0.033 Uiso 1 1 calc R U
C13 C 0.93217(10) 0.70721(19) 0.43520(9) 0.0312(4) Uani 1 1 d . .
H13 H 0.998050 0.706086 0.449390 0.037 Uiso 1 1 calc R U
C14 C 0.87998(10) 0.61628(18) 0.47825(8) 0.0296(3) Uani 1 1 d . .
H14 H 0.909933 0.551202 0.521630 0.036 Uiso 1 1 calc R U
C15 C 0.78416(9) 0.62065(17) 0.45784(8) 0.0241(3) Uani 1 1 d . .
H15 H 0.748908 0.558800 0.488007 0.029 Uiso 1 1 calc R U
C16 C 0.59275(9) 0.72617(17) 0.44110(8) 0.0226(3) Uani 1 1 d . .
C17 C 0.55323(9) 0.74456(17) 0.49820(8) 0.0239(3) Uani 1 1 d . .
C18 C 0.51060(9) 0.77550(16) 0.55867(8) 0.0218(3) Uani 1 1 d . .
C19 C 0.56804(9) 0.79902(16) 0.63892(8) 0.0216(3) Uani 1 1 d . .
C20 C 0.65709(9) 0.73093(17) 0.65837(8) 0.0252(3) Uani 1 1 d . .
H20 H 0.678654 0.663664 0.620861 0.030 Uiso 1 1 calc R U
C21 C 0.71438(10) 0.75953(18) 0.73105(9) 0.0282(3) Uani 1 1 d . .
H21 H 0.774795 0.712766 0.742900 0.034 Uiso 1 1 calc R U
C22 C 0.68367(10) 0.85650(18) 0.78668(8) 0.0284(3) Uani 1 1 d . .
H22 H 0.722733 0.875950 0.836778 0.034 Uiso 1 1 calc R U
C23 C 0.59592(10) 0.92452(18) 0.76870(8) 0.0297(3) Uani 1 1 d . .
H23 H 0.574618 0.990461 0.806818 0.036 Uiso 1 1 calc R U
C24 C 0.53856(9) 0.89762(17) 0.69562(8) 0.0254(3) Uani 1 1 d . .
H24 H 0.478691 0.946524 0.683887 0.031 Uiso 1 1 calc R U
C25 C 0.40829(9) 0.80110(16) 0.54121(8) 0.0209(3) Uani 1 1 d . .
C26 C 0.35293(9) 0.76561(17) 0.59591(8) 0.0241(3) Uani 1 1 d . .
H26 H 0.380094 0.718030 0.645424 0.029 Uiso 1 1 calc R U
C27 C 0.25854(9) 0.79935(18) 0.57847(8) 0.0266(3) Uani 1 1 d . .
H27 H 0.221617 0.774645 0.616221 0.032 Uiso 1 1 calc R U
C28 C 0.21747(10) 0.86868(18) 0.50661(9) 0.0284(3) Uani 1 1 d . .
H28 H 0.153096 0.894147 0.495536 0.034 Uiso 1 1 calc R U
C29 C 0.27143(10) 0.90049(18) 0.45101(8) 0.0286(3) Uani 1 1 d . .
H29 H 0.243714 0.945834 0.401119 0.034 Uiso 1 1 calc R U
C30 C 0.36541(9) 0.86633(17) 0.46808(8) 0.0248(3) Uani 1 1 d . .
H30 H 0.401558 0.887592 0.429369 0.030 Uiso 1 1 calc R U

loop_
_atom_site_aniso_label
_atom_site_aniso_U_11
_atom_site_aniso_U_22
_atom_site_aniso_U_33
_atom_site_aniso_U_23
_atom_site_aniso_U_13
_atom_site_aniso_U_12
C1 0.0231(7) 0.0153(6) 0.0219(7) -0.0008(5) 0.0059(6) 0.0006(5)
C2 0.0194(6) 0.0179(7) 0.0213(7) -0.0013(5) 0.0061(5) 0.0034(5)
C3 0.0199(6) 0.0170(7) 0.0219(7) -0.0001(5) 0.0070(5) 0.0039(5)
C4 0.0270(7) 0.0193(7) 0.0212(7) 0.0013(5) 0.0080(6) 0.0008(5)
C5 0.0252(7) 0.0201(7) 0.0266(7) -0.0021(6) 0.0089(6) -0.0053(5)
C6 0.0232(7) 0.0197(7) 0.0227(7) -0.0061(5) 0.0057(6) -0.0024(5)
C7 0.0219(7) 0.0195(7) 0.0179(7) -0.0053(5) 0.0041(5) -0.0005(5)
C8 0.0223(7) 0.0217(7) 0.0237(7) 0.0024(5) 0.0080(6) 0.0006(5)
C9 0.0211(7) 0.0224(7) 0.0324(8) -0.0001(6) 0.0048(6) -0.0015(6)
C10 0.0222(7) 0.0255(8) 0.0245(7) -0.0017(6) 0.0009(6) 0.0018(6)
C11 0.0234(7) 0.0231(7) 0.0214(7) 0.0012(5) 0.0045(6) 0.0048(5)
C12 0.0232(7) 0.0273(8) 0.0320(8) -0.0078(6) 0.0065(6) -0.0066(6)
C13 0.0196(7) 0.0337(9) 0.0370(9) -0.0095(7) -0.0025(6) -0.0007(6)
C14 0.0290(8) 0.0308(8) 0.0247(8) -0.0041(6) -0.0049(6) 0.0033(6)
C15 0.0265(7) 0.0245(7) 0.0209(7) -0.0039(5) 0.0038(6) -0.0008(6)
C16 0.0230(7) 0.0223(7) 0.0224(7) -0.0001(5) 0.0042(6) 0.0006(5)
C17 0.0238(7) 0.0249(7) 0.0228(7) -0.0002(6) 0.0049(6) -0.0011(6)
C18 0.0252(7) 0.0193(7) 0.0227(7) 0.0007(5) 0.0089(6) -0.0008(5)
C19 0.0252(7) 0.0197(7) 0.0212(7) 0.0025(5) 0.0080(6) -0.0027(5)
C20 0.0251(7) 0.0254(8) 0.0268(8) 0.0007(6) 0.0098(6) 0.0001(6)
C21 0.0228(7) 0.0272(8) 0.0343(8) 0.0049(6) 0.0054(6) 0.0000(6)
C22 0.0310(8) 0.0243(8) 0.0275(8) 0.0006(6) 0.0000(6) -0.0045(6)
C23 0.0360(8) 0.0268(8) 0.0260(8) -0.0040(6) 0.0054(6) 0.0019(6)
C24 0.0270(7) 0.0243(7) 0.0253(7) 0.0005(6) 0.0060(6) 0.0045(6)
C25 0.0255(7) 0.0175(7) 0.0208(7) -0.0016(5) 0.0071(6) -0.0014(5)
C26 0.0272(7) 0.0241(7) 0.0215(7) 0.0025(5) 0.0056(6) 0.0008(6)
C27 0.0260(7) 0.0265(8) 0.0293(8) -0.0003(6) 0.0107(6) -0.0018(6)
C28 0.0225(7) 0.0279(8) 0.0335(8) -0.0020(6) 0.0026(6) -0.0010(6)
C29 0.0308(8) 0.0279(8) 0.0243(7) 0.0014(6) -0.0008(6) -0.0008(6)
C30 0.0300(7) 0.0245(7) 0.0203(7) 0.0003(6) 0.0062(6) -0.0029(6)

loop_
_atom_type_symbol
_atom_type_description
_atom_type_scat_dispersion_real
_atom_type_scat_dispersion_imag
_atom_type_scat_source
C C 0.0033 0.0016 'International Tables Vol C Tables 4.2.6.8 and 6.1.1.4'
H H 0.0000 0.0000 'International Tables Vol C Tables 4.2.6.8 and 6.1.1.4'

loop_
_geom_angle_atom_site_label_1
_geom_angle_atom_site_label_2
_geom_angle_atom_site_label_3
_geom_angle
C16 C1 C2 118.59(11)
C16 C1 C7 118.77(11)
C2 C1 C7 122.26(11)
C8 C2 C3 118.80(12)
C8 C2 C1 117.82(12)
C3 C2 C1 123.35(12)
C11 C3 C2 118.36(12)
C11 C3 C4 117.09(12)
C2 C3 C4 124.47(12)
C5 C4 C3 129.32(13)
C5 C4 H4 115.3
C3 C4 H4 115.3
C4 C5 C6 129.29(13)
C4 C5 H5 115.4
C6 C5 H5 115.4
C12 C6 C7 118.60(13)
C12 C6 C5 116.95(12)
C7 C6 C5 124.41(12)
C15 C7 C6 118.73(12)
C15 C7 C1 117.90(12)
C6 C7 C1 123.32(12)
C9 C8 C2 121.82(12)
C9 C8 H8 119.1
C2 C8 H8 119.1
C8 C9 C10 119.68(13)
C8 C9 H9 120.2
C10 C9 H9 120.2
C11 C10 C9 119.22(13)
C11 C10 H10 120.4
C9 C10 H10 120.4
C10 C11 C3 122.10(13)
C10 C11 H11 118.9
C3 C11 H11 118.9
C13 C12 C6 121.61(13)
C13 C12 H12 119.2
C6 C12 H12 119.2
C12 C13 C14 119.64(13)
C12 C13 H13 120.2
C14 C13 H13 120.2
C15 C14 C13 119.73(13)
C15 C14 H14 120.1
C13 C14 H14 120.1
C14 C15 C7 121.65(13)
C14 C15 H15 119.2
C7 C15 H15 119.2
C17 C16 C1 175.75(14)
C16 C17 C18 176.07(15)
C17 C18 C19 118.86(12)
C17 C18 C25 118.64(12)
C19 C18 C25 122.22(11)
C24 C19 C20 117.77(12)
C24 C19 C18 121.94(12)
C20 C19 C18 120.15(12)
C21 C20 C19 121.36(13)
C21 C20 H20 119.3
C19 C20 H20 119.3
C20 C21 C22 120.02(13)
C20 C21 H21 120.0
C22 C21 H21 120.0
C23 C22 C21 119.51(13)
C23 C22 H22 120.2
C21 C22 H22 120.2
C22 C23 C24 120.70(13)
C22 C23 H23 119.6
C24 C23 H23 119.6
C23 C24 C19 120.63(13)
C23 C24 H24 119.7
C19 C24 H24 119.7
C26 C25 C30 118.15(12)
C26 C25 C18 122.52(12)
C30 C25 C18 119.32(12)
C27 C26 C25 120.44(12)
C27 C26 H26 119.8
C25 C26 H26 119.8
C28 C27 C26 120.74(13)
C28 C27 H27 119.6
C26 C27 H27 119.6
C27 C28 C29 119.27(13)
C27 C28 H28 120.4
C29 C28 H28 120.4
C30 C29 C28 120.10(13)
C30 C29 H29 120.0
C28 C29 H29 120.0
C29 C30 C25 121.25(13)
C29 C30 H30 119.4
C25 C30 H30 119.4

loop_
_geom_bond_atom_site_label_1
_geom_bond_atom_site_label_2
_geom_bond_distance
C1 C16 1.3434(18)
C1 C2 1.4809(18)
C1 C7 1.4836(18)
C2 C8 1.4006(18)
C2 C3 1.4083(18)
C3 C11 1.4025(18)
C3 C4 1.4607(18)
C4 C5 1.3392(18)
C4 H4 0.9500
C5 C6 1.4599(19)
C5 H5 0.9500
C6 C12 1.4037(18)
C6 C7 1.4092(18)
C7 C15 1.3999(18)
C8 C9 1.3821(18)
C8 H8 0.9500
C9 C10 1.3888(19)
C9 H9 0.9500
C10 C11 1.3848(19)
C10 H10 0.9500
C11 H11 0.9500
C12 C13 1.382(2)
C12 H12 0.9500
C13 C14 1.386(2)
C13 H13 0.9500
C14 C15 1.3819(18)
C14 H14 0.9500
C15 H15 0.9500
C16 C17 1.2502(18)
C17 C18 1.3453(18)
C18 C19 1.4824(18)
C18 C25 1.4881(18)
C19 C24 1.4006(19)
C19 C20 1.3990(19)
C20 C21 1.3828(19)
C20 H20 0.9500
C21 C22 1.387(2)
C21 H21 0.9500
C22 C23 1.381(2)
C22 H22 0.9500
C23 C24 1.3863(19)
C23 H23 0.9500
C24 H24 0.9500
C25 C26 1.3957(18)
C25 C30 1.3972(18)
C26 C27 1.3870(19)
C26 H26 0.9500
C27 C28 1.3858(19)
C27 H27 0.9500
C28 C29 1.387(2)
C28 H28 0.9500
C29 C30 1.3818(19)
C29 H29 0.9500
C30 H30 0.9500

loop_
_geom_torsion_atom_site_label_1
_geom_torsion_atom_site_label_2
_geom_torsion_atom_site_label_3
_geom_torsion_atom_site_label_4
_geom_torsion
C16 C1 C2 C8 -37.50(17)
C7 C1 C2 C8 135.33(13)
C16 C1 C2 C3 140.39(13)
C7 C1 C2 C3 -46.78(18)
C8 C2 C3 C11 -0.24(18)
C1 C2 C3 C11 -178.11(11)
C8 C2 C3 C4 176.63(12)
C1 C2 C3 C4 -1.2(2)
C11 C3 C4 C5 -155.50(14)
C2 C3 C4 C5 27.6(2)
C3 C4 C5 C6 0.3(2)
C4 C5 C6 C12 156.14(14)
C4 C5 C6 C7 -26.3(2)
C12 C6 C7 C15 -2.07(19)
C5 C6 C7 C15 -179.57(12)
C12 C6 C7 C1 175.39(12)
C5 C6 C7 C1 -2.1(2)
C16 C1 C7 C15 39.14(18)
C2 C1 C7 C15 -133.68(13)
C16 C1 C7 C6 -138.34(13)
C2 C1 C7 C6 48.84(18)
C3 C2 C8 C9 0.62(19)
C1 C2 C8 C9 178.60(12)
C2 C8 C9 C10 -0.4(2)
C8 C9 C10 C11 -0.2(2)
C9 C10 C11 C3 0.6(2)
C2 C3 C11 C10 -0.37(19)
C4 C3 C11 C10 -177.47(12)
C7 C6 C12 C13 1.8(2)
C5 C6 C12 C13 179.49(13)
C6 C12 C13 C14 -0.3(2)
C12 C13 C14 C15 -0.9(2)
C13 C14 C15 C7 0.6(2)
C6 C7 C15 C14 0.9(2)
C1 C7 C15 C14 -176.70(12)
C17 C18 C19 C24 151.40(14)
C25 C18 C19 C24 -22.44(19)
C17 C18 C19 C20 -24.27(19)
C25 C18 C19 C20 161.89(12)
C24 C19 C20 C21 0.0(2)
C18 C19 C20 C21 175.88(12)
C19 C20 C21 C22 0.5(2)
C20 C21 C22 C23 -0.3(2)
C21 C22 C23 C24 -0.3(2)
C22 C23 C24 C19 0.9(2)
C20 C19 C24 C23 -0.7(2)
C18 C19 C24 C23 -176.46(12)
C17 C18 C25 C26 152.29(14)
C19 C18 C25 C26 -33.85(19)
C17 C18 C25 C30 -29.10(19)
C19 C18 C25 C30 144.76(13)
C30 C25 C26 C27 -1.9(2)
C18 C25 C26 C27 176.69(13)
C25 C26 C27 C28 0.0(2)
C26 C27 C28 C29 1.6(2)
C27 C28 C29 C30 -1.3(2)
C28 C29 C30 C25 -0.6(2)
C26 C25 C30 C29 2.2(2)
C18 C25 C30 C29 -176.43(13)
